data_4082923
loop_
_publ_author_name
'Yuan, Dan'
'Teng, Qiaoqiao'
'Huynh, Han Vinh'

_publ_section_title
;
 Template-Directed Synthesis of Palladium(II) Sulfonate-NHC Complexes and
 Catalytic Studies in Aqueous Mizoroki--Heck Reactions
;
_journal_issue 7
_journal_name_full Organometallics
_journal_page_first 1794
_journal_paper_doi 10.1021/om500140g
_journal_volume 33
_journal_year 2014
_chemical_formula_sum 'C28 H34 Br2 N4 O3 Pd S'
_chemical_formula_weight 772.87
_chemical_name_systematic
; 
 ? 
;
_space_group_crystal_system orthorhombic
_space_group_IT_number 19
_space_group_name_Hall 'P 2ac 2ab'
_space_group_name_H-M_alt 'P 21 21 21'
_symmetry_space_group_name_Hall 'P 2ac 2ab'
_symmetry_space_group_name_H-M 'P 21 21 21'
_atom_sites_solution_hydrogens geom
_audit_creation_method SHELXL-2013
_cell_angle_alpha 90
_cell_angle_beta 90
_cell_angle_gamma 90
_cell_formula_units_Z 4
_cell_length_a 7.529(3)
_cell_length_b 10.949(5)
_cell_length_c 36.970(15)
_cell_measurement_reflns_used 7199
_cell_measurement_temperature 100(2)
_cell_measurement_theta_max 27.30
_cell_measurement_theta_min 2.16
_cell_volume 3048(2)
_computing_cell_refinement 'Bruker SAINT'
_computing_data_collection 'Bruker APEX2'
_computing_data_reduction 'Bruker SAINT'
_computing_molecular_graphics 'Bruker SHELXTL'
_computing_publication_material 'Bruker SHELXTL'
_computing_structure_refinement 'SHELXL-2013 (Sheldrick, 2013)'
_computing_structure_solution 'SHELXS-97 (Sheldrick 2008)'
_diffrn_ambient_temperature 100(2)
_diffrn_measured_fraction_theta_full 0.999
_diffrn_measured_fraction_theta_max 1.000
_diffrn_measurement_device_type 'Bruker APEX-II CCD'
_diffrn_measurement_method '\f and \w scans'
_diffrn_radiation_type MoK\a
_diffrn_radiation_wavelength 0.71073
_diffrn_reflns_av_R_equivalents 0.0501
_diffrn_reflns_av_unetI/netI 0.0555
_diffrn_reflns_Laue_measured_fraction_full 0.999
_diffrn_reflns_Laue_measured_fraction_max 1.000
_diffrn_reflns_limit_h_max 6
_diffrn_reflns_limit_h_min -9
_diffrn_reflns_limit_k_max 14
_diffrn_reflns_limit_k_min -14
_diffrn_reflns_limit_l_max 48
_diffrn_reflns_limit_l_min -46
_diffrn_reflns_number 22225
_diffrn_reflns_point_group_measured_fraction_full 1.000
_diffrn_reflns_point_group_measured_fraction_max 1.000
_diffrn_reflns_theta_full 25.242
_diffrn_reflns_theta_max 27.499
_diffrn_reflns_theta_min 1.940
_exptl_absorpt_coefficient_mu 3.335
_exptl_absorpt_correction_T_max 0.7457
_exptl_absorpt_correction_T_min 0.4883
_exptl_absorpt_correction_type multi-scan
_exptl_absorpt_process_details 'Sadabs, (Sheldrick 2008)'
_exptl_crystal_colour Colourless
_exptl_crystal_density_diffrn 1.684
_exptl_crystal_density_meas ?
_exptl_crystal_description Plate
_exptl_crystal_F_000 1544
_exptl_crystal_size_max 0.460
_exptl_crystal_size_mid 0.230
_exptl_crystal_size_min 0.120
_refine_diff_density_max 0.839
_refine_diff_density_min -0.458
_refine_diff_density_rms 0.111
_refine_ls_abs_structure_details
; 
 Refined as an inversion twin. 
;
_refine_ls_abs_structure_Flack 0.326(10)
_refine_ls_extinction_method none
_refine_ls_goodness_of_fit_ref 1.041
_refine_ls_hydrogen_treatment constr
_refine_ls_matrix_type full
_refine_ls_number_parameters 358
_refine_ls_number_reflns 6975
_refine_ls_number_restraints 0
_refine_ls_restrained_S_all 1.041
_refine_ls_R_factor_all 0.0405
_refine_ls_R_factor_gt 0.0360
_refine_ls_shift/su_max 0.001
_refine_ls_shift/su_mean 0.000
_refine_ls_structure_factor_coef Fsqd
_refine_ls_weighting_details 'w=1/[\s^2^(Fo^2^)+(0.0406P)^2^] where P=(Fo^2^+2Fc^2^)/3'
_refine_ls_weighting_scheme calc
_refine_ls_wR_factor_gt 0.0817
_refine_ls_wR_factor_ref 0.0835
_reflns_Friedel_coverage 0.755
_reflns_Friedel_fraction_full 1.000
_reflns_Friedel_fraction_max 1.000
_reflns_number_gt 6435
_reflns_number_total 6975
_reflns_threshold_expression 'I > 2\s(I)'
_cod_data_source_file om500140g_si_002.cif
_cod_data_source_block D562
_cod_depositor_comments
;
The following automatic conversions were performed:

'_exptl_absorpt_correction_type' value 'Multi-scan' changed to
'multi-scan' according to
/usr/data/users/saulius/automatic-downloads/rss-feeds/ACS/lib/dictionaries/cif_core.dic
dictionary named 'cif_core.dic' version 2.4.2 from 2011-04-26.

Automatic conversion script
Id: cif_fix_values 2281 2013-09-26 08:29:07Z andrius 

 Adding full bibliography for 4082923.cif.

The following automatic conversions were performed:

'_exptl_crystal_density_meas' value 'Not Measured' was changed to '?'
- the value is perceived as not measured.

Automatic conversion script
Id: cif_fix_values 3008 2015-01-20 13:52:24Z robertas 
;
_cod_database_code 4082923
_shelx_space_group_comment
; 
The symmetry employed for this shelxl refinement is uniquely defined 
by the following loop, which should always be used as a source of 
symmetry information in preference to the above space-group names. 
They are only intended as comments. 
;
_shelx_estimated_absorpt_t_min 0.309
_shelx_estimated_absorpt_t_max 0.690
_shelxl_version_number 2013-3

loop_
_space_group_symop_operation_xyz
'x, y, z'
'x+1/2, -y+1/2, -z'
'-x, y+1/2, -z+1/2'
'-x+1/2, -y, z+1/2'

loop_
_atom_site_label
_atom_site_type_symbol
_atom_site_fract_x
_atom_site_fract_y
_atom_site_fract_z
_atom_site_U_iso_or_equiv
_atom_site_adp_type
_atom_site_occupancy
_atom_site_site_symmetry_order
_atom_site_calc_flag
_atom_site_refinement_flags_posn
_atom_site_refinement_flags_adp
Pd1 Pd 0.51555(5) 0.41022(3) 0.87776(2) 0.01659(10) Uani 1 1 d . .
Br1 Br 0.25143(8) 0.49931(5) 0.90466(2) 0.02655(14) Uani 1 1 d . .
Br2 Br 0.79323(8) 0.34025(5) 0.85071(2) 0.02573(14) Uani 1 1 d . .
S1 S 0.7811(2) 0.90030(12) 0.79811(3) 0.0221(3) Uani 1 1 d . .
O1 O 0.7440(7) 0.7704(4) 0.79724(10) 0.0348(11) Uani 1 1 d . .
O2 O 0.6278(6) 0.9737(4) 0.78858(11) 0.0336(10) Uani 1 1 d . .
O3 O 0.9421(6) 0.9336(4) 0.77879(11) 0.0315(10) Uani 1 1 d . .
N1 N 0.7058(6) 0.4611(3) 0.94584(11) 0.0145(9) Uani 1 1 d . .
N2 N 0.7355(6) 0.6107(3) 0.90759(10) 0.0152(9) Uani 1 1 d . .
N3 N 0.3715(7) 0.3057(4) 0.84120(12) 0.0245(11) Uani 1 1 d . .
N4 N 0.2669(7) 0.6667(4) 0.79044(13) 0.0287(11) Uani 1 1 d . .
C1 C 0.6567(7) 0.5013(5) 0.91277(13) 0.0147(10) Uani 1 1 d . .
C2 C 0.8247(7) 0.5426(4) 0.96170(13) 0.0123(10) Uani 1 1 d . .
C3 C 0.9192(7) 0.5406(5) 0.99373(14) 0.0166(11) Uani 1 1 d . .
H3 H 0.9086 0.4748 1.0103 0.020 Uiso 1 1 calc R U
C4 C 1.0302(7) 0.6391(4) 1.00058(14) 0.0189(11) Uani 1 1 d . .
H4 H 1.0967 0.6408 1.0224 0.023 Uiso 1 1 calc R U
C5 C 1.0464(7) 0.7353(5) 0.97628(15) 0.0197(11) Uani 1 1 d . .
H5 H 1.1233 0.8013 0.9820 0.024 Uiso 1 1 calc R U
C6 C 0.9527(7) 0.7373(4) 0.94381(14) 0.0189(11) Uani 1 1 d . .
H6 H 0.9643 0.8022 0.9269 0.023 Uiso 1 1 calc R U
C7 C 0.8411(7) 0.6381(4) 0.93761(13) 0.0136(10) Uani 1 1 d . .
C8 C 0.6475(8) 0.3459(4) 0.96202(14) 0.0189(11) Uani 1 1 d . .
H8A H 0.7490 0.2885 0.9626 0.023 Uiso 1 1 calc R U
H8B H 0.5541 0.3095 0.9466 0.023 Uiso 1 1 calc R U
C9 C 0.5750(7) 0.3612(4) 1.00031(14) 0.0155(11) Uani 1 1 d . .
C10 C 0.6316(7) 0.2822(5) 1.02759(15) 0.0180(11) Uani 1 1 d . .
H10 H 0.7171 0.2210 1.0222 0.022 Uiso 1 1 calc R U
C11 C 0.5655(8) 0.2911(5) 1.06232(15) 0.0208(12) Uani 1 1 d . .
H11 H 0.6060 0.2370 1.0806 0.025 Uiso 1 1 calc R U
C12 C 0.4407(7) 0.3790(4) 1.07028(14) 0.0189(11) Uani 1 1 d . .
H12 H 0.3951 0.3861 1.0941 0.023 Uiso 1 1 calc R U
C13 C 0.3820(8) 0.4570(5) 1.04327(15) 0.0203(12) Uani 1 1 d . .
H13 H 0.2949 0.5170 1.0488 0.024 Uiso 1 1 calc R U
C14 C 0.4482(7) 0.4487(4) 1.00846(14) 0.0169(11) Uani 1 1 d . .
H14 H 0.4069 0.5028 0.9902 0.020 Uiso 1 1 calc R U
C15 C 0.7192(8) 0.6892(4) 0.87586(14) 0.0198(11) Uani 1 1 d . .
H15A H 0.6558 0.6443 0.8565 0.024 Uiso 1 1 calc R U
H15B H 0.8393 0.7095 0.8668 0.024 Uiso 1 1 calc R U
C16 C 0.6197(7) 0.8069(4) 0.88417(13) 0.0144(10) Uani 1 1 d . .
C17 C 0.4681(7) 0.8034(4) 0.90599(14) 0.0188(11) Uani 1 1 d . .
H17 H 0.4341 0.7286 0.9170 0.023 Uiso 1 1 calc R U
C18 C 0.3669(7) 0.9069(5) 0.91175(14) 0.0222(11) Uani 1 1 d . .
H18 H 0.2639 0.9023 0.9265 0.027 Uiso 1 1 calc R U
C19 C 0.4133(8) 1.0152(5) 0.89644(15) 0.0238(12) Uani 1 1 d . .
H19 H 0.3425 1.0858 0.9003 0.029 Uiso 1 1 calc R U
C20 C 0.5647(7) 1.0221(5) 0.87510(14) 0.0207(11) Uani 1 1 d . .
H20 H 0.5974 1.0981 0.8647 0.025 Uiso 1 1 calc R U
C21 C 0.6700(7) 0.9190(5) 0.86870(13) 0.0166(10) Uani 1 1 d . .
C22 C 0.8284(7) 0.9348(4) 0.84472(14) 0.0202(11) Uani 1 1 d . .
H22A H 0.9250 0.8807 0.8533 0.024 Uiso 1 1 calc R U
H22B H 0.8708 1.0202 0.8465 0.024 Uiso 1 1 calc R U
C23 C 0.3100(9) 0.2416(5) 0.82044(16) 0.0258(13) Uani 1 1 d . .
C24 C 0.2404(12) 0.1587(6) 0.79315(18) 0.049(2) Uani 1 1 d . .
H24A H 0.3115 0.0837 0.7929 0.074 Uiso 1 1 calc R U
H24B H 0.2462 0.1979 0.7693 0.074 Uiso 1 1 calc R U
H24C H 0.1167 0.1387 0.7988 0.074 Uiso 1 1 calc R U
C25 C 0.2820(9) 0.7586(6) 0.82039(17) 0.0358(15) Uani 1 1 d . .
H25A H 0.3991 0.7975 0.8195 0.054 Uiso 1 1 calc R U
H25B H 0.2671 0.7175 0.8437 0.054 Uiso 1 1 calc R U
H25C H 0.1895 0.8209 0.8175 0.054 Uiso 1 1 calc R U
C26 C 0.0971(9) 0.5971(7) 0.7954(2) 0.0419(17) Uani 1 1 d . .
H26A H 0.0978 0.5567 0.8190 0.063 Uiso 1 1 calc R U
H26B H 0.0861 0.5356 0.7763 0.063 Uiso 1 1 calc R U
H26C H -0.0037 0.6537 0.7941 0.063 Uiso 1 1 calc R U
C27 C 0.4216(9) 0.5823(6) 0.79206(17) 0.0309(14) Uani 1 1 d . .
H27A H 0.4113 0.5211 0.7728 0.046 Uiso 1 1 calc R U
H27B H 0.4239 0.5414 0.8156 0.046 Uiso 1 1 calc R U
H27C H 0.5316 0.6289 0.7888 0.046 Uiso 1 1 calc R U
C28 C 0.2652(11) 0.7314(6) 0.75444(16) 0.0398(17) Uani 1 1 d . .
H28A H 0.2568 0.6711 0.7349 0.060 Uiso 1 1 calc R U
H28B H 0.3748 0.7787 0.7517 0.060 Uiso 1 1 calc R U
H28C H 0.1628 0.7866 0.7533 0.060 Uiso 1 1 calc R U

loop_
_atom_site_aniso_label
_atom_site_aniso_U_11
_atom_site_aniso_U_22
_atom_site_aniso_U_33
_atom_site_aniso_U_23
_atom_site_aniso_U_13
_atom_site_aniso_U_12
Pd1 0.0195(2) 0.01281(16) 0.01743(18) -0.00057(15) -0.00324(18) -0.00321(16)
Br1 0.0192(3) 0.0220(2) 0.0384(3) -0.0031(2) 0.0023(3) -0.0037(2)
Br2 0.0271(3) 0.0232(3) 0.0270(3) -0.0052(2) 0.0025(3) -0.0010(2)
S1 0.0292(7) 0.0222(6) 0.0149(6) 0.0036(5) 0.0014(6) -0.0038(6)
O1 0.057(3) 0.029(2) 0.0187(19) -0.0050(17) 0.002(2) -0.007(2)
O2 0.033(2) 0.046(3) 0.022(2) 0.0103(19) -0.002(2) 0.002(2)
O3 0.037(2) 0.036(2) 0.021(2) 0.0055(18) 0.009(2) -0.0019(19)
N1 0.020(2) 0.0114(17) 0.012(2) 0.0015(16) 0.0004(19) 0.0001(17)
N2 0.022(2) 0.0104(18) 0.0129(19) 0.0007(16) 0.0001(19) -0.0031(17)
N3 0.036(3) 0.017(2) 0.020(2) 0.0002(19) -0.007(2) -0.005(2)
N4 0.032(3) 0.032(3) 0.022(2) -0.009(2) -0.003(2) -0.003(2)
C1 0.013(2) 0.016(2) 0.014(2) 0.001(2) 0.005(2) 0.000(2)
C2 0.011(2) 0.012(2) 0.013(2) 0.0009(19) 0.003(2) 0.0000(19)
C3 0.017(3) 0.019(2) 0.014(2) 0.002(2) 0.003(2) 0.006(2)
C4 0.016(3) 0.023(2) 0.018(2) -0.002(2) -0.006(2) 0.001(2)
C5 0.016(3) 0.018(2) 0.026(3) -0.006(2) -0.003(2) -0.002(2)
C6 0.021(3) 0.015(2) 0.020(3) 0.000(2) 0.003(2) -0.003(2)
C7 0.011(2) 0.013(2) 0.017(2) -0.0031(19) 0.003(2) 0.0025(19)
C8 0.022(3) 0.011(2) 0.023(3) 0.002(2) 0.006(2) -0.001(2)
C9 0.015(2) 0.012(2) 0.020(3) 0.002(2) -0.001(2) -0.0033(19)
C10 0.011(2) 0.020(3) 0.023(3) 0.002(2) 0.001(2) 0.002(2)
C11 0.023(3) 0.018(2) 0.021(3) 0.008(2) -0.004(2) -0.002(2)
C12 0.021(3) 0.022(3) 0.014(2) -0.006(2) 0.004(2) -0.005(2)
C13 0.021(3) 0.015(2) 0.025(3) -0.005(2) 0.008(3) 0.002(2)
C14 0.017(3) 0.010(2) 0.023(3) 0.004(2) -0.001(2) 0.0016(19)
C15 0.031(3) 0.014(2) 0.015(2) 0.003(2) 0.001(3) -0.003(2)
C16 0.018(3) 0.016(2) 0.009(2) 0.0016(19) -0.003(2) -0.003(2)
C17 0.021(3) 0.015(2) 0.020(3) 0.003(2) 0.003(2) -0.005(2)
C18 0.018(2) 0.029(3) 0.019(3) -0.003(2) 0.001(2) -0.003(3)
C19 0.025(3) 0.023(3) 0.024(3) 0.000(2) 0.002(2) 0.004(2)
C20 0.025(3) 0.020(3) 0.017(3) 0.001(2) -0.001(2) -0.004(2)
C21 0.020(3) 0.016(2) 0.014(2) 0.001(2) -0.003(2) -0.003(2)
C22 0.026(3) 0.016(2) 0.019(3) 0.003(2) 0.001(2) -0.004(2)
C23 0.031(3) 0.022(3) 0.024(3) 0.005(2) 0.000(3) -0.005(2)
C24 0.069(5) 0.043(4) 0.036(4) 0.000(3) -0.009(4) -0.026(4)
C25 0.029(4) 0.047(4) 0.032(3) -0.021(3) -0.002(3) -0.002(3)
C26 0.033(4) 0.045(4) 0.048(4) -0.019(4) -0.005(3) -0.009(3)
C27 0.036(3) 0.028(3) 0.028(3) -0.003(3) -0.007(3) 0.005(3)
C28 0.057(5) 0.035(3) 0.027(3) 0.001(3) -0.008(4) 0.017(4)

loop_
_atom_type_symbol
_atom_type_description
_atom_type_scat_dispersion_real
_atom_type_scat_dispersion_imag
_atom_type_scat_source
C C 0.0033 0.0016 'International Tables Vol C Tables 4.2.6.8 and 6.1.1.4'
H H 0.0000 0.0000 'International Tables Vol C Tables 4.2.6.8 and 6.1.1.4'
N N 0.0061 0.0033 'International Tables Vol C Tables 4.2.6.8 and 6.1.1.4'
O O 0.0106 0.0060 'International Tables Vol C Tables 4.2.6.8 and 6.1.1.4'
S S 0.1246 0.1234 'International Tables Vol C Tables 4.2.6.8 and 6.1.1.4'
Br Br -0.2901 2.4595 'International Tables Vol C Tables 4.2.6.8 and 6.1.1.4'
Pd Pd -0.9988 1.0072 'International Tables Vol C Tables 4.2.6.8 and 6.1.1.4'

loop_
_geom_angle_atom_site_label_1
_geom_angle_atom_site_label_2
_geom_angle_atom_site_label_3
_geom_angle
C1 Pd1 N3 177.3(2)
C1 Pd1 Br1 88.23(15)
N3 Pd1 Br1 93.45(15)
C1 Pd1 Br2 88.03(15)
N3 Pd1 Br2 90.44(15)
Br1 Pd1 Br2 174.52(2)
O2 S1 O1 112.7(3)
O2 S1 O3 113.9(2)
O1 S1 O3 113.3(3)
O2 S1 C22 105.9(3)
O1 S1 C22 105.4(2)
O3 S1 C22 104.7(3)
C1 N1 C2 110.4(4)
C1 N1 C8 124.6(4)
C2 N1 C8 124.9(4)
C1 N2 C7 109.1(4)
C1 N2 C15 126.8(4)
C7 N2 C15 124.0(4)
C23 N3 Pd1 172.3(5)
C27 N4 C26 110.3(5)
C27 N4 C25 109.1(5)
C26 N4 C25 108.4(5)
C27 N4 C28 109.5(5)
C26 N4 C28 109.8(6)
C25 N4 C28 109.7(5)
N1 C1 N2 107.2(4)
N1 C1 Pd1 125.7(4)
N2 C1 Pd1 126.8(4)
C7 C2 C3 121.3(5)
C7 C2 N1 105.7(4)
C3 C2 N1 133.0(4)
C2 C3 C4 117.0(5)
C2 C3 H3 121.5
C4 C3 H3 121.5
C3 C4 C5 121.6(5)
C3 C4 H4 119.2
C5 C4 H4 119.2
C4 C5 C6 121.6(5)
C4 C5 H5 119.2
C6 C5 H5 119.2
C7 C6 C5 115.8(5)
C7 C6 H6 122.1
C5 C6 H6 122.1
C2 C7 C6 122.6(5)
C2 C7 N2 107.4(4)
C6 C7 N2 129.9(5)
N1 C8 C9 113.1(4)
N1 C8 H8A 109.0
C9 C8 H8A 109.0
N1 C8 H8B 109.0
C9 C8 H8B 109.0
H8A C8 H8B 107.8
C14 C9 C10 118.8(5)
C14 C9 C8 121.6(5)
C10 C9 C8 119.5(5)
C11 C10 C9 121.2(5)
C11 C10 H10 119.4
C9 C10 H10 119.4
C12 C11 C10 119.6(5)
C12 C11 H11 120.2
C10 C11 H11 120.2
C11 C12 C13 119.6(5)
C11 C12 H12 120.2
C13 C12 H12 120.2
C14 C13 C12 121.0(5)
C14 C13 H13 119.5
C12 C13 H13 119.5
C13 C14 C9 119.7(5)
C13 C14 H14 120.1
C9 C14 H14 120.1
N2 C15 C16 112.2(4)
N2 C15 H15A 109.2
C16 C15 H15A 109.2
N2 C15 H15B 109.2
C16 C15 H15B 109.2
H15A C15 H15B 107.9
C17 C16 C21 118.6(5)
C17 C16 C15 119.7(4)
C21 C16 C15 121.6(5)
C18 C17 C16 121.1(5)
C18 C17 H17 119.4
C16 C17 H17 119.4
C19 C18 C17 120.6(5)
C19 C18 H18 119.7
C17 C18 H18 119.7
C18 C19 C20 119.7(5)
C18 C19 H19 120.2
C20 C19 H19 120.2
C19 C20 C21 121.2(5)
C19 C20 H20 119.4
C21 C20 H20 119.4
C20 C21 C16 118.8(5)
C20 C21 C22 117.3(5)
C16 C21 C22 123.8(5)
C21 C22 S1 112.7(4)
C21 C22 H22A 109.1
S1 C22 H22A 109.1
C21 C22 H22B 109.1
S1 C22 H22B 109.1
H22A C22 H22B 107.8
N3 C23 C24 177.1(8)
C23 C24 H24A 109.5
C23 C24 H24B 109.5
H24A C24 H24B 109.5
C23 C24 H24C 109.5
H24A C24 H24C 109.5
H24B C24 H24C 109.5
N4 C25 H25A 109.5
N4 C25 H25B 109.5
H25A C25 H25B 109.5
N4 C25 H25C 109.5
H25A C25 H25C 109.5
H25B C25 H25C 109.5
N4 C26 H26A 109.5
N4 C26 H26B 109.5
H26A C26 H26B 109.5
N4 C26 H26C 109.5
H26A C26 H26C 109.5
H26B C26 H26C 109.5
N4 C27 H27A 109.5
N4 C27 H27B 109.5
H27A C27 H27B 109.5
N4 C27 H27C 109.5
H27A C27 H27C 109.5
H27B C27 H27C 109.5
N4 C28 H28A 109.5
N4 C28 H28B 109.5
H28A C28 H28B 109.5
N4 C28 H28C 109.5
H28A C28 H28C 109.5
H28B C28 H28C 109.5

loop_
_geom_bond_atom_site_label_1
_geom_bond_atom_site_label_2
_geom_bond_distance
Pd1 C1 1.949(5)
Pd1 N3 2.077(5)
Pd1 Br1 2.4280(10)
Pd1 Br2 2.4409(10)
S1 O2 1.450(5)
S1 O1 1.450(4)
S1 O3 1.454(4)
S1 C22 1.799(5)
N1 C1 1.351(6)
N1 C2 1.393(6)
N1 C8 1.464(6)
N2 C1 1.351(6)
N2 C7 1.398(6)
N2 C15 1.460(6)
N3 C23 1.138(7)
N4 C27 1.488(8)
N4 C26 1.499(8)
N4 C25 1.501(7)
N4 C28 1.508(8)
C2 C7 1.379(7)
C2 C3 1.382(7)
C3 C4 1.388(7)
C3 H3 0.9500
C4 C5 1.389(7)
C4 H4 0.9500
C5 C6 1.392(7)
C5 H5 0.9500
C6 C7 1.392(7)
C6 H6 0.9500
C8 C9 1.526(7)
C8 H8A 0.9900
C8 H8B 0.9900
C9 C14 1.386(7)
C9 C10 1.396(7)
C10 C11 1.381(8)
C10 H10 0.9500
C11 C12 1.376(7)
C11 H11 0.9500
C12 C13 1.386(7)
C12 H12 0.9500
C13 C14 1.383(7)
C13 H13 0.9500
C14 H14 0.9500
C15 C16 1.521(7)
C15 H15A 0.9900
C15 H15B 0.9900
C16 C17 1.398(7)
C16 C21 1.407(7)
C17 C18 1.382(8)
C17 H17 0.9500
C18 C19 1.360(8)
C18 H18 0.9500
C19 C20 1.388(8)
C19 H19 0.9500
C20 C21 1.399(7)
C20 H20 0.9500
C21 C22 1.496(7)
C22 H22A 0.9900
C22 H22B 0.9900
C23 C24 1.455(9)
C24 H24A 0.9800
C24 H24B 0.9800
C24 H24C 0.9800
C25 H25A 0.9800
C25 H25B 0.9800
C25 H25C 0.9800
C26 H26A 0.9800
C26 H26B 0.9800
C26 H26C 0.9800
C27 H27A 0.9800
C27 H27B 0.9800
C27 H27C 0.9800
C28 H28A 0.9800
C28 H28B 0.9800
C28 H28C 0.9800
